data_7007675
loop_
_publ_author_name
'Saito, Ken'
'Arai, Takashi'
'Takahashi, Naoki'
'Tsukuda, Toshiaki'
'Tsubomura, Taro'

_publ_section_title
;
 A series of luminescent Cu(I) mixed-ligand complexes containing
 2,9-dimethyl-1,10-phenanthroline and simple diphosphine ligands.
;
_journal_issue 37
_journal_name_full 'Dalton transactions (Cambridge, England : 2003)'
_journal_page_first 4444
_journal_page_last 4448
_journal_paper_doi 10.1039/b608641a
_journal_year 2006
_chemical_formula_moiety 'C84 H80 Cu2 N4 P4, 4(C6 H6), 2(F6 P) '
_chemical_formula_sum 'C108 H104 Cu2 F12 N4 P6'
_chemical_formula_weight 1998.9
_chemical_name_common
;
bis(2,9-dimethylphenanthroline)bis(1,4-
bis(diphenylphosphino)butane) dicopper(i) bis(hexafluorophosphate)
tetra benzene solvate
;
_chemical_name_systematic
;
bis(2,9-dimethylphenanthroline)bis(1,4-bis(diphenylphosphino)butane)
dicopper(I) bis(hexafluorophosphate) tetra benzene solvate
;
_space_group_crystal_system triclinic
_space_group_IT_number 2
_space_group_name_H-M_alt 'P -1'
_symmetry_space_group_name_Hall '-P 1'
_symmetry_space_group_name_H-M 'P -1'
_atom_sites_solution_hydrogens geom
_atom_sites_solution_primary direct
_atom_sites_solution_secondary difmap
_audit_creation_method SHELXL-97
_cell_angle_alpha 101.268(18)
_cell_angle_beta 91.44(3)
_cell_angle_gamma 79.573(19)
_cell_formula_units_Z 1
_cell_length_a 13.380(5)
_cell_length_b 17.163(3)
_cell_length_c 11.366(2)
_cell_measurement_reflns_used 25
_cell_measurement_temperature 295(2)
_cell_volume 2517.4(12)
_computing_cell_refinement teXsan
_computing_data_collection teXsan
_computing_data_reduction teXsan
_computing_molecular_graphics ORTEP3
_computing_structure_refinement 'SHELXL-97 (Sheldrick, 1997)'
_computing_structure_solution 'SHELXS-97 (Sheldrick, 1990)'
_diffrn_ambient_temperature 295(2)
_diffrn_measured_fraction_theta_full 0.999
_diffrn_measured_fraction_theta_max 0.999
_diffrn_measurement_device_type AFC-5S
_diffrn_measurement_method \w-2\q
_diffrn_radiation_monochromator graphite
_diffrn_radiation_source 'fine-focus sealed tube'
_diffrn_radiation_type MoK\a
_diffrn_radiation_wavelength 0.71069
_diffrn_reflns_av_R_equivalents 0.0317
_diffrn_reflns_av_sigmaI/netI 0.0920
_diffrn_reflns_limit_h_max 15
_diffrn_reflns_limit_h_min 0
_diffrn_reflns_limit_k_max 20
_diffrn_reflns_limit_k_min -20
_diffrn_reflns_limit_l_max 13
_diffrn_reflns_limit_l_min -13
_diffrn_reflns_number 9266
_diffrn_reflns_theta_full 25.00
_diffrn_reflns_theta_max 25.00
_diffrn_reflns_theta_min 2.65
_diffrn_standards_decay_% 1.7
_diffrn_standards_interval_count 150
_diffrn_standards_number 3
_exptl_absorpt_coefficient_mu 0.589
_exptl_absorpt_correction_T_max 0.89
_exptl_absorpt_correction_T_min 0.80
_exptl_absorpt_correction_type psi-scan
_exptl_crystal_colour orange
_exptl_crystal_density_diffrn 1.318
_exptl_crystal_density_method 'not measured'
_exptl_crystal_description prismatic
_exptl_crystal_F_000 1036
_exptl_crystal_size_max 0.5
_exptl_crystal_size_mid 0.3
_exptl_crystal_size_min 0.2
_refine_diff_density_max 0.516
_refine_diff_density_min -0.429
_refine_diff_density_rms 0.063
_refine_ls_extinction_method none
_refine_ls_goodness_of_fit_ref 1.017
_refine_ls_hydrogen_treatment constr
_refine_ls_matrix_type full
_refine_ls_number_parameters 593
_refine_ls_number_reflns 8853
_refine_ls_number_restraints 0
_refine_ls_restrained_S_all 1.017
_refine_ls_R_factor_all 0.1333
_refine_ls_R_factor_gt 0.0625
_refine_ls_shift/su_max 0.008
_refine_ls_shift/su_mean 0.000
_refine_ls_structure_factor_coef Fsqd
_refine_ls_weighting_details 'calc w=1/[\s^2^(Fo^2^)+(0.0649P)^2^+1.4902P] where P=(Fo^2^+2Fc^2^)/3'
_refine_ls_weighting_scheme calc
_refine_ls_wR_factor_gt 0.1374
_refine_ls_wR_factor_ref 0.1644
_reflns_number_gt 5145
_reflns_number_total 8853
_reflns_threshold_expression >2sigma(I)
_cod_data_source_file b608641a.txt
_cod_data_source_block cudmpdppb
_cod_original_cell_volume 2517.5(11)
_cod_database_code 7007675

loop_
_symmetry_equiv_pos_as_xyz
'x, y, z'
'-x, -y, -z'

loop_
_atom_site_label
_atom_site_type_symbol
_atom_site_fract_x
_atom_site_fract_y
_atom_site_fract_z
_atom_site_U_iso_or_equiv
_atom_site_adp_type
_atom_site_occupancy
_atom_site_symmetry_multiplicity
_atom_site_calc_flag
_atom_site_refinement_flags
_atom_site_disorder_assembly
_atom_site_disorder_group
Cu1 Cu 0.32895(4) 0.22222(3) 0.16931(5) 0.04223(19) Uani 1 1 d . . .
P1 P 0.39825(9) 0.26898(7) 0.01938(11) 0.0410(3) Uani 1 1 d . . .
P2 P 0.71547(9) -0.10001(7) -0.15441(11) 0.0386(3) Uani 1 1 d . . .
P3 P -0.1906(2) 0.24705(12) 0.68049(18) 0.1005(7) Uani 1 1 d . . .
F1 F -0.1980(5) 0.1894(3) 0.5576(4) 0.179(3) Uani 1 1 d . . .
F2 F -0.1851(6) 0.3050(3) 0.7993(4) 0.193(3) Uani 1 1 d . . .
F3 F -0.0749(12) 0.2238(10) 0.6633(14) 0.189(6) Uiso 0.50 1 d P . .
F4 F -0.1822(9) 0.1724(6) 0.7497(8) 0.117(3) Uiso 0.50 1 d P . .
F5 F -0.1007(10) 0.2903(8) 0.6245(11) 0.168(4) Uiso 0.50 1 d P . .
F6 F -0.2673(9) 0.3143(6) 0.6331(9) 0.119(3) Uiso 0.50 1 d P . .
F7 F -0.2657(15) 0.2016(11) 0.7306(15) 0.223(7) Uiso 0.50 1 d P . .
F8 F -0.3143(11) 0.2639(9) 0.6994(12) 0.178(5) Uiso 0.50 1 d P . .
F9 F -0.2129(10) 0.3189(7) 0.6105(10) 0.135(4) Uiso 0.50 1 d P . .
F10 F -0.0933(9) 0.1880(7) 0.7165(11) 0.143(4) Uiso 0.50 1 d P . .
N1 N 0.2274(3) 0.3248(2) 0.2553(4) 0.0548(11) Uani 1 1 d . . .
N2 N 0.4217(3) 0.2668(2) 0.3110(3) 0.0488(10) Uani 1 1 d . . .
C1 C 0.0814(4) 0.2989(4) 0.1353(6) 0.086(2) Uani 1 1 d . . .
H1 H 0.1257 0.2478 0.1114 0.086 Uiso 1 1 calc R . .
H2 H 0.0660 0.3238 0.0668 0.086 Uiso 1 1 calc R . .
H3 H 0.0195 0.2906 0.1681 0.086 Uiso 1 1 calc R . .
C2 C 0.1315(5) 0.3516(4) 0.2267(6) 0.0725(17) Uani 1 1 d . . .
C3 C 0.0801(6) 0.4292(5) 0.2828(8) 0.106(3) Uani 1 1 d . . .
C4 C 0.1299(8) 0.4762(4) 0.3657(8) 0.110(3) Uani 1 1 d . . .
C5 C 0.2290(6) 0.4496(4) 0.4002(6) 0.084(2) Uani 1 1 d . . .
C6 C 0.2761(5) 0.3720(3) 0.3415(5) 0.0595(15) Uani 1 1 d . . .
C7 C 0.3783(5) 0.3409(3) 0.3717(4) 0.0575(14) Uani 1 1 d . . .
C8 C 0.5167(4) 0.2369(3) 0.3376(5) 0.0570(14) Uani 1 1 d . . .
C9 C 0.5715(5) 0.2796(4) 0.4276(6) 0.0782(19) Uani 1 1 d . . .
C10 C 0.5284(6) 0.3528(5) 0.4875(6) 0.086(2) Uani 1 1 d . . .
C11 C 0.4295(6) 0.3876(4) 0.4612(5) 0.0731(18) Uani 1 1 d . . .
C12 C 0.3779(8) 0.4660(5) 0.5173(6) 0.101(3) Uani 1 1 d . . .
C13 C 0.2841(8) 0.4961(4) 0.4883(7) 0.101(3) Uani 1 1 d . . .
C14 C 0.5643(4) 0.1567(3) 0.2692(5) 0.0702(16) Uani 1 1 d . . .
H10 H 0.6322 0.1585 0.2460 0.070 Uiso 1 1 calc R . .
H11 H 0.5252 0.1427 0.1988 0.070 Uiso 1 1 calc R . .
H12 H 0.5663 0.1169 0.3185 0.070 Uiso 1 1 calc R . .
C15 C 0.5235(4) 0.2136(3) -0.0383(4) 0.0483(12) Uani 1 1 d . . .
C16 C 0.5181(4) 0.1253(3) -0.0909(4) 0.0470(12) Uani 1 1 d . . .
C17 C 0.6208(3) 0.0711(3) -0.1197(4) 0.0456(12) Uani 1 1 d . . .
C18 C 0.6081(3) -0.0168(3) -0.1575(4) 0.0428(11) Uani 1 1 d . . .
C19 C 0.3265(4) 0.2786(3) -0.1180(4) 0.0517(13) Uani 1 1 d . . .
C20 C 0.2457(5) 0.2397(3) -0.1458(5) 0.0700(17) Uani 1 1 d . . .
C21 C 0.1915(7) 0.2454(5) -0.2490(7) 0.115(3) Uani 1 1 d . . .
C22 C 0.2203(9) 0.2892(6) -0.3258(8) 0.152(4) Uani 1 1 d . . .
C23 C 0.2991(8) 0.3288(6) -0.2999(7) 0.144(4) Uani 1 1 d . . .
C24 C 0.3541(6) 0.3229(5) -0.1967(6) 0.098(2) Uani 1 1 d . . .
C25 C 0.4196(4) 0.3718(3) 0.0759(4) 0.0455(12) Uani 1 1 d . . .
C26 C 0.3358(4) 0.4334(3) 0.0983(5) 0.0642(15) Uani 1 1 d . . .
C27 C 0.3461(5) 0.5114(3) 0.1486(6) 0.0744(18) Uani 1 1 d . . .
C28 C 0.4411(6) 0.5282(4) 0.1773(5) 0.0749(18) Uani 1 1 d . . .
C29 C 0.5242(5) 0.4688(4) 0.1571(6) 0.0773(18) Uani 1 1 d . . .
C30 C 0.5132(4) 0.3906(3) 0.1065(5) 0.0613(15) Uani 1 1 d . . .
C31 C 0.7789(4) -0.0683(3) -0.0134(4) 0.0446(12) Uani 1 1 d . . .
C32 C 0.8839(4) -0.0852(4) -0.0047(5) 0.0655(15) Uani 1 1 d . . .
C33 C 0.9313(5) -0.0715(4) 0.1056(7) 0.090(2) Uani 1 1 d . . .
C34 C 0.8721(6) -0.0411(4) 0.2081(6) 0.088(2) Uani 1 1 d . . .
C35 C 0.7695(5) -0.0247(4) 0.2016(5) 0.0704(16) Uani 1 1 d . . .
C36 C 0.7230(4) -0.0386(3) 0.0917(5) 0.0534(13) Uani 1 1 d . . .
C37 C 0.8033(3) -0.0920(3) -0.2701(4) 0.0407(11) Uani 1 1 d . . .
C38 C 0.8390(5) -0.1592(3) -0.3541(5) 0.0662(16) Uani 1 1 d . . .
C39 C 0.9060(5) -0.1557(4) -0.4438(5) 0.082(2) Uani 1 1 d . . .
C40 C 0.9348(5) -0.0851(4) -0.4508(5) 0.0802(19) Uani 1 1 d . . .
C41 C 0.8983(5) -0.0175(4) -0.3678(7) 0.083(2) Uani 1 1 d . . .
C42 C 0.8353(4) -0.0207(3) -0.2756(6) 0.0687(17) Uani 1 1 d . . .
C43 C -0.2013(7) 0.3300(6) 0.2171(10) 0.120(3) Uani 1 1 d . . .
C44 C -0.1735(7) 0.2785(8) 0.2941(8) 0.123(3) Uani 1 1 d . . .
C45 C -0.1519(6) 0.1969(7) 0.2517(9) 0.114(3) Uani 1 1 d . . .
C46 C -0.1588(6) 0.1673(5) 0.1303(9) 0.105(2) Uani 1 1 d . . .
C47 C -0.1869(6) 0.2192(7) 0.0556(7) 0.104(3) Uani 1 1 d . . .
C48 C -0.2085(5) 0.3006(7) 0.0976(9) 0.108(3) Uani 1 1 d . . .
C49 C 0.9161(18) 0.533(3) 0.068(3) 0.211(8) Uani 1 1 d . . .
C50 C 0.919(2) 0.465(2) -0.015(4) 0.219(12) Uani 1 1 d . . .
C51 C 0.999(4) 0.4314(10) -0.083(2) 0.223(10) Uani 1 1 d . . .
C52 C 0.421(3) -0.033(4) 0.474(3) 0.227(16) Uani 1 1 d . . .
C53 C 0.404(3) 0.048(5) 0.515(4) 0.31(3) Uani 1 1 d . . .
C54 C 0.486(6) 0.0748(16) 0.5476(15) 0.233(14) Uani 1 1 d . . .
H4 H 0.0092 0.4491 0.2619 0.122 Uiso 1 1 d . . .
H5 H 0.0981 0.5292 0.4020 0.129 Uiso 1 1 d . . .
H6 H 0.2524 0.5509 0.5276 0.116 Uiso 1 1 d . . .
H7 H 0.4115 0.4989 0.5805 0.115 Uiso 1 1 d . . .
H8 H 0.5680 0.3816 0.5494 0.100 Uiso 1 1 d . . .
H9 H 0.6408 0.2553 0.4472 0.098 Uiso 1 1 d . . .
H13 H 0.5719 0.2155 0.0258 0.059 Uiso 1 1 d . . .
H14 H 0.5466 0.2383 -0.0985 0.059 Uiso 1 1 d . . .
H15 H 0.4823 0.1045 -0.0353 0.057 Uiso 1 1 d . . .
H16 H 0.4787 0.1235 -0.1634 0.057 Uiso 1 1 d . . .
H17 H 0.6637 0.0772 -0.0505 0.056 Uiso 1 1 d . . .
H18 H 0.6538 0.0869 -0.1833 0.056 Uiso 1 1 d . . .
H19 H 0.5734 -0.0320 -0.0943 0.052 Uiso 1 1 d . . .
H20 H 0.5664 -0.0228 -0.2275 0.052 Uiso 1 1 d . . .
H21 H 0.2263 0.2082 -0.0915 0.083 Uiso 1 1 d . . .
H22 H 0.1348 0.2177 -0.2672 0.130 Uiso 1 1 d . . .
H23 H 0.1824 0.2921 -0.3988 0.165 Uiso 1 1 d . . .
H24 H 0.3197 0.3596 -0.3571 0.166 Uiso 1 1 d . . .
H25 H 0.4124 0.3495 -0.1778 0.112 Uiso 1 1 d . . .
H26 H 0.2689 0.4212 0.0772 0.075 Uiso 1 1 d . . .
H27 H 0.2845 0.5538 0.1640 0.087 Uiso 1 1 d . . .
H28 H 0.4485 0.5833 0.2120 0.089 Uiso 1 1 d . . .
H29 H 0.5919 0.4809 0.1779 0.092 Uiso 1 1 d . . .
H30 H 0.5729 0.3477 0.0914 0.075 Uiso 1 1 d . . .
H31 H 0.9258 -0.1076 -0.0772 0.082 Uiso 1 1 d . . .
H32 H 1.0056 -0.0819 0.1116 0.106 Uiso 1 1 d . . .
H33 H 0.9064 -0.0322 0.2863 0.103 Uiso 1 1 d . . .
H34 H 0.7292 -0.0041 0.2762 0.086 Uiso 1 1 d . . .
H35 H 0.6492 -0.0268 0.0859 0.063 Uiso 1 1 d . . .
H36 H 0.8167 -0.2096 -0.3500 0.078 Uiso 1 1 d . . .
H37 H 0.9342 -0.2044 -0.5009 0.094 Uiso 1 1 d . . .
H38 H 0.9786 -0.0822 -0.5146 0.101 Uiso 1 1 d . . .
H39 H 0.9155 0.0349 -0.3736 0.097 Uiso 1 1 d . . .
H40 H 0.8144 0.0263 -0.2122 0.081 Uiso 1 1 d . . .
H41 H -0.2150 0.3890 0.2504 0.144 Uiso 1 1 d . . .
H42 H -0.1665 0.2999 0.3810 0.140 Uiso 1 1 d . . .
H43 H -0.1303 0.1612 0.3081 0.137 Uiso 1 1 d . . .
H44 H -0.1434 0.1087 0.1002 0.128 Uiso 1 1 d . . .
H45 H -0.1933 0.1967 -0.0308 0.119 Uiso 1 1 d . . .
H46 H -0.2293 0.3370 0.0418 0.136 Uiso 1 1 d . . .
H47 H 0.8528 0.5525 0.1218 0.253 Uiso 1 1 d . . .
H48 H 0.8600 0.4398 -0.0174 0.225 Uiso 1 1 d . . .
H49 H 1.0002 0.3792 -0.1375 0.248 Uiso 1 1 d . . .
H50 H 0.3649 -0.0657 0.4546 0.266 Uiso 1 1 d . . .
H51 H 0.3339 0.0651 0.5204 0.237 Uiso 1 1 d . . .
H52 H 0.4810 0.1312 0.5923 0.280 Uiso 1 1 d . . .

loop_
_atom_site_aniso_label
_atom_site_aniso_U_11
_atom_site_aniso_U_22
_atom_site_aniso_U_33
_atom_site_aniso_U_23
_atom_site_aniso_U_13
_atom_site_aniso_U_12
Cu1 0.0435(4) 0.0372(3) 0.0474(4) 0.0072(3) 0.0030(3) -0.0116(3)
P1 0.0422(7) 0.0358(7) 0.0474(7) 0.0106(5) 0.0021(6) -0.0102(6)
P2 0.0377(7) 0.0367(6) 0.0427(7) 0.0063(5) 0.0036(5) -0.0109(5)
P3 0.137(2) 0.0729(12) 0.0743(13) 0.0127(10) -0.0034(12) 0.0233(13)
F1 0.277(7) 0.132(4) 0.091(3) -0.019(3) -0.034(4) 0.015(4)
F2 0.338(9) 0.107(4) 0.092(3) -0.015(3) -0.035(4) 0.031(5)
N1 0.057(3) 0.042(2) 0.064(3) 0.010(2) 0.014(2) -0.002(2)
N2 0.061(3) 0.046(2) 0.044(2) 0.0087(19) 0.001(2) -0.023(2)
C1 0.049(4) 0.087(5) 0.116(6) 0.025(4) -0.002(4) 0.008(3)
C2 0.068(4) 0.057(4) 0.087(5) 0.020(3) 0.015(4) 0.011(3)
C3 0.089(6) 0.076(5) 0.134(7) 0.013(5) 0.013(5) 0.032(4)
C4 0.134(8) 0.060(5) 0.116(7) 0.002(4) 0.034(6) 0.026(5)
C5 0.115(6) 0.049(4) 0.082(5) 0.004(3) 0.027(4) -0.004(4)
C6 0.084(4) 0.043(3) 0.053(3) 0.004(3) 0.024(3) -0.017(3)
C7 0.082(4) 0.052(3) 0.044(3) 0.006(3) 0.011(3) -0.028(3)
C8 0.063(4) 0.072(4) 0.046(3) 0.017(3) -0.008(3) -0.034(3)
C9 0.085(5) 0.098(5) 0.061(4) 0.012(4) -0.018(3) -0.045(4)
C10 0.115(6) 0.102(6) 0.054(4) 0.009(4) -0.015(4) -0.062(5)
C11 0.116(6) 0.061(4) 0.049(4) 0.000(3) 0.012(4) -0.043(4)
C12 0.172(9) 0.080(6) 0.059(4) -0.008(4) 0.018(5) -0.065(6)
C13 0.169(8) 0.050(4) 0.078(5) -0.018(4) 0.028(6) -0.030(5)
C14 0.059(4) 0.079(4) 0.075(4) 0.019(3) -0.012(3) -0.017(3)
C15 0.050(3) 0.040(3) 0.057(3) 0.010(2) 0.010(2) -0.012(2)
C16 0.045(3) 0.042(3) 0.055(3) 0.009(2) 0.006(2) -0.011(2)
C17 0.042(3) 0.038(3) 0.058(3) 0.009(2) 0.006(2) -0.010(2)
C18 0.041(3) 0.040(3) 0.049(3) 0.014(2) 0.000(2) -0.008(2)
C19 0.062(3) 0.051(3) 0.048(3) 0.018(2) -0.004(3) -0.016(3)
C20 0.085(4) 0.065(4) 0.073(4) 0.031(3) -0.028(3) -0.032(3)
C21 0.143(7) 0.126(6) 0.113(6) 0.072(5) -0.071(6) -0.077(6)
C22 0.232(12) 0.173(9) 0.098(6) 0.082(6) -0.100(7) -0.116(9)
C23 0.211(11) 0.184(9) 0.093(6) 0.089(6) -0.056(7) -0.123(9)
C24 0.120(6) 0.136(6) 0.070(4) 0.054(4) -0.032(4) -0.080(5)
C25 0.052(3) 0.039(3) 0.048(3) 0.010(2) 0.002(2) -0.013(2)
C26 0.061(4) 0.046(3) 0.087(4) 0.014(3) 0.003(3) -0.012(3)
C27 0.086(5) 0.039(3) 0.097(5) 0.013(3) 0.011(4) -0.004(3)
C28 0.104(5) 0.054(4) 0.067(4) -0.004(3) 0.001(4) -0.032(4)
C29 0.073(4) 0.064(4) 0.091(5) -0.007(3) -0.009(4) -0.028(4)
C30 0.061(4) 0.052(3) 0.073(4) 0.007(3) -0.009(3) -0.022(3)
C31 0.050(3) 0.041(3) 0.047(3) 0.012(2) 0.001(2) -0.013(2)
C32 0.053(4) 0.081(4) 0.058(4) -0.001(3) -0.008(3) -0.015(3)
C33 0.060(4) 0.117(6) 0.087(5) 0.011(4) -0.021(4) -0.010(4)
C34 0.088(5) 0.110(6) 0.060(4) 0.011(4) -0.028(4) -0.013(4)
C35 0.090(5) 0.075(4) 0.049(3) 0.014(3) -0.007(3) -0.018(4)
C36 0.056(3) 0.057(3) 0.050(3) 0.012(3) 0.002(3) -0.015(3)
C37 0.036(3) 0.046(3) 0.043(3) 0.011(2) -0.001(2) -0.014(2)
C38 0.088(4) 0.061(4) 0.055(3) -0.001(3) 0.023(3) -0.037(3)
C39 0.104(5) 0.092(5) 0.053(4) -0.012(3) 0.032(3) -0.048(4)
C40 0.082(5) 0.110(6) 0.058(4) 0.016(4) 0.024(3) -0.042(4)
C41 0.074(4) 0.078(4) 0.111(5) 0.040(4) 0.030(4) -0.022(4)
C42 0.058(4) 0.058(3) 0.092(4) 0.011(3) 0.031(3) -0.013(3)
C43 0.102(7) 0.129(8) 0.115(8) 0.002(7) 0.036(6) -0.005(6)
C44 0.119(8) 0.163(10) 0.083(6) 0.004(7) 0.010(5) -0.034(7)
C45 0.096(6) 0.165(9) 0.097(7) 0.051(7) -0.007(5) -0.041(6)
C46 0.095(6) 0.112(6) 0.115(7) 0.018(6) 0.015(5) -0.039(5)
C47 0.077(5) 0.158(9) 0.086(6) 0.022(6) 0.002(4) -0.044(6)
C48 0.062(5) 0.153(9) 0.118(8) 0.053(7) 0.008(5) -0.009(5)
C49 0.128(15) 0.23(3) 0.31(2) 0.16(2) -0.073(13) -0.005(14)
C50 0.17(2) 0.143(14) 0.40(3) 0.164(19) -0.15(2) -0.075(16)
C51 0.21(2) 0.125(12) 0.34(2) 0.099(13) -0.12(2) 0.010(17)
C52 0.17(2) 0.42(4) 0.16(2) 0.21(3) -0.026(17) -0.06(3)
C53 0.19(2) 0.56(7) 0.16(2) 0.25(4) 0.047(17) 0.14(4)
C54 0.32(4) 0.27(2) 0.082(9) 0.083(10) 0.01(2) 0.07(3)

loop_
_atom_type_symbol
_atom_type_description
_atom_type_scat_dispersion_real
_atom_type_scat_dispersion_imag
_atom_type_scat_source
C C 0.0033 0.0016 'International Tables Vol C Tables 4.2.6.8 and 6.1.1.4'
H H 0.0000 0.0000 'International Tables Vol C Tables 4.2.6.8 and 6.1.1.4'
N N 0.0061 0.0033 'International Tables Vol C Tables 4.2.6.8 and 6.1.1.4'
P P 0.1023 0.0942 'International Tables Vol C Tables 4.2.6.8 and 6.1.1.4'
Cu Cu 0.3201 1.2651 'International Tables Vol C Tables 4.2.6.8 and 6.1.1.4'
F F 0.0171 0.0103 'International Tables Vol C Tables 4.2.6.8 and 6.1.1.4'

loop_
_geom_angle_atom_site_label_1
_geom_angle_atom_site_label_2
_geom_angle_atom_site_label_3
_geom_angle
_geom_angle_site_symmetry_1
_geom_angle_site_symmetry_3
_geom_angle_publ_flag
N1 Cu1 N2 80.07(18) . . ?
N1 Cu1 P2 118.37(12) . 2_655 ?
N2 Cu1 P2 120.93(11) . 2_655 ?
N1 Cu1 P1 102.69(12) . . ?
N2 Cu1 P1 97.71(11) . . ?
P2 Cu1 P1 126.38(5) 2_655 . ?
C25 P1 C19 102.8(2) . . ?
C25 P1 C15 104.0(2) . . ?
C19 P1 C15 102.8(2) . . ?
C25 P1 Cu1 109.59(16) . . ?
C19 P1 Cu1 119.69(17) . . ?
C15 P1 Cu1 116.19(16) . . ?
C37 P2 C31 104.2(2) . . ?
C37 P2 C18 104.8(2) . . ?
C31 P2 C18 103.8(2) . . ?
C37 P2 Cu1 115.50(15) . 2_655 ?
C31 P2 Cu1 112.78(15) . 2_655 ?
C18 P2 Cu1 114.49(15) . 2_655 ?
F2 P3 F3 94.5(6) . . ?
F2 P3 F1 178.6(3) . . ?
F3 P3 F1 86.3(6) . . ?
F2 P3 F7 93.5(7) . . ?
F3 P3 F7 129.3(10) . . ?
F1 P3 F7 86.9(7) . . ?
F2 P3 F6 89.7(4) . . ?
F3 P3 F6 129.4(8) . . ?
F1 P3 F6 88.9(4) . . ?
F7 P3 F6 100.6(8) . . ?
F2 P3 F9 91.6(5) . . ?
F3 P3 F9 100.0(8) . . ?
F1 P3 F9 87.2(5) . . ?
F7 P3 F9 129.8(9) . . ?
F6 P3 F9 29.5(5) . . ?
F2 P3 F10 89.9(5) . . ?
F3 P3 F10 37.4(6) . . ?
F1 P3 F10 91.4(5) . . ?
F7 P3 F10 92.7(8) . . ?
F6 P3 F10 166.7(7) . . ?
F9 P3 F10 137.3(7) . . ?
F2 P3 F4 90.5(4) . . ?
F3 P3 F4 86.6(7) . . ?
F1 P3 F4 90.7(4) . . ?
F7 P3 F4 43.3(7) . . ?
F6 P3 F4 143.9(6) . . ?
F9 P3 F4 173.0(6) . . ?
F10 P3 F4 49.4(5) . . ?
F2 P3 F8 87.7(5) . . ?
F3 P3 F8 175.1(8) . . ?
F1 P3 F8 91.5(5) . . ?
F7 P3 F8 46.1(7) . . ?
F6 P3 F8 54.8(6) . . ?
F9 P3 F8 84.3(7) . . ?
F10 P3 F8 138.4(7) . . ?
F4 P3 F8 89.1(6) . . ?
F2 P3 F5 88.2(5) . . ?
F3 P3 F5 46.3(6) . . ?
F1 P3 F5 91.6(5) . . ?
F7 P3 F5 175.5(9) . . ?
F6 P3 F5 83.6(6) . . ?
F9 P3 F5 54.3(5) . . ?
F10 P3 F5 83.1(6) . . ?
F4 P3 F5 132.5(6) . . ?
F8 P3 F5 138.2(7) . . ?
F10 F3 F5 146(2) . . ?
F10 F3 P3 74.6(13) . . ?
F5 F3 P3 74.3(10) . . ?
F7 F4 F10 130.0(14) . . ?
F7 F4 P3 65.7(10) . . ?
F10 F4 P3 64.5(7) . . ?
F3 F5 F9 116.5(13) . . ?
F3 F5 P3 59.4(9) . . ?
F9 F5 P3 58.0(6) . . ?
F9 F6 F8 140.6(17) . . ?
F9 F6 P3 75.7(13) . . ?
F8 F6 P3 65.0(7) . . ?
F4 F7 F8 140(2) . . ?
F4 F7 P3 71.0(11) . . ?
F8 F7 P3 70.3(12) . . ?
F7 F8 F6 123.2(15) . . ?
F7 F8 P3 63.5(11) . . ?
F6 F8 P3 60.2(7) . . ?
F6 F9 F5 142.0(18) . . ?
F6 F9 P3 74.9(13) . . ?
F5 F9 P3 67.7(7) . . ?
F3 F10 F4 133.4(16) . . ?
F3 F10 P3 68.0(12) . . ?
F4 F10 P3 66.1(7) . . ?
C2 N1 C6 119.9(5) . . ?
C2 N1 Cu1 128.7(4) . . ?
C6 N1 Cu1 110.9(4) . . ?
C8 N2 C7 118.4(5) . . ?
C8 N2 Cu1 129.3(3) . . ?
C7 N2 Cu1 111.8(4) . . ?
N1 C2 C3 120.6(7) . . ?
N1 C2 C1 118.3(5) . . ?
C3 C2 C1 121.1(6) . . ?
C4 C3 C2 119.0(7) . . ?
C3 C4 C5 122.1(7) . . ?
C4 C5 C6 116.2(7) . . ?
C4 C5 C13 124.3(7) . . ?
C6 C5 C13 119.5(7) . . ?
N1 C6 C5 122.1(6) . . ?
N1 C6 C7 118.5(5) . . ?
C5 C6 C7 119.3(6) . . ?
N2 C7 C11 122.8(6) . . ?
N2 C7 C6 117.5(5) . . ?
C11 C7 C6 119.7(6) . . ?
N2 C8 C9 121.7(6) . . ?
N2 C8 C14 118.0(5) . . ?
C9 C8 C14 120.2(6) . . ?
C10 C9 C8 119.8(6) . . ?
C9 C10 C11 120.7(6) . . ?
C10 C11 C7 116.5(6) . . ?
C10 C11 C12 125.1(7) . . ?
C7 C11 C12 118.4(7) . . ?
C13 C12 C11 122.5(7) . . ?
C12 C13 C5 120.6(7) . . ?
C16 C15 P1 110.4(3) . . ?
C17 C16 C15 114.3(4) . . ?
C16 C17 C18 110.3(4) . . ?
C17 C18 P2 121.3(3) . . ?
C20 C19 C24 118.8(5) . . ?
C20 C19 P1 120.2(4) . . ?
C24 C19 P1 121.0(4) . . ?
C19 C20 C21 121.1(6) . . ?
C22 C21 C20 119.1(7) . . ?
C23 C22 C21 120.9(7) . . ?
C22 C23 C24 120.2(7) . . ?
C19 C24 C23 119.8(6) . . ?
C30 C25 C26 117.8(5) . . ?
C30 C25 P1 123.6(4) . . ?
C26 C25 P1 118.3(4) . . ?
C27 C26 C25 121.3(5) . . ?
C28 C27 C26 119.3(6) . . ?
C29 C28 C27 120.5(5) . . ?
C28 C29 C30 119.8(6) . . ?
C25 C30 C29 121.2(5) . . ?
C36 C31 C32 117.7(5) . . ?
C36 C31 P2 120.4(4) . . ?
C32 C31 P2 121.1(4) . . ?
C31 C32 C33 121.1(5) . . ?
C34 C33 C32 119.0(6) . . ?
C35 C34 C33 120.9(6) . . ?
C34 C35 C36 119.8(6) . . ?
C35 C36 C31 121.5(5) . . ?
C38 C37 C42 118.7(4) . . ?
C38 C37 P2 118.7(4) . . ?
C42 C37 P2 122.5(4) . . ?
C37 C38 C39 120.6(5) . . ?
C40 C39 C38 120.4(5) . . ?
C39 C40 C41 119.1(5) . . ?
C40 C41 C42 121.1(6) . . ?
C41 C42 C37 119.9(5) . . ?
C44 C43 C48 120.2(9) . . ?
C43 C44 C45 120.2(9) . . ?
C44 C45 C46 119.5(9) . . ?
C47 C46 C45 119.4(9) . . ?
C46 C47 C48 121.3(8) . . ?
C43 C48 C47 119.5(9) . . ?
C50 C49 C51 118.5(19) . 2_765 ?
C51 C50 C49 123(2) . . ?
C50 C51 C49 119(2) . 2_765 ?
C54 C52 C53 121(3) 2_656 . ?
C54 C53 C52 113(3) . . ?
C53 C54 C52 125(3) . 2_656 ?

loop_
_geom_bond_atom_site_label_1
_geom_bond_atom_site_label_2
_geom_bond_distance
_geom_bond_site_symmetry_2
_geom_bond_publ_flag
Cu1 N1 2.105(4) . ?
Cu1 N2 2.117(4) . ?
Cu1 P2 2.2559(13) 2_655 ?
Cu1 P1 2.3002(14) . ?
P1 C25 1.827(5) . ?
P1 C19 1.832(5) . ?
P1 C15 1.837(5) . ?
P2 C37 1.826(5) . ?
P2 C31 1.829(5) . ?
P2 C18 1.838(5) . ?
P2 Cu1 2.2559(13) 2_655 ?
P3 F2 1.521(5) . ?
P3 F3 1.535(15) . ?
P3 F1 1.558(5) . ?
P3 F7 1.558(17) . ?
P3 F6 1.569(10) . ?
P3 F9 1.575(11) . ?
P3 F10 1.596(12) . ?
P3 F4 1.616(10) . ?
P3 F8 1.639(14) . ?
P3 F5 1.718(13) . ?
F3 F10 1.006(17) . ?
F3 F5 1.291(17) . ?
F4 F7 1.173(17) . ?
F4 F10 1.344(13) . ?
F5 F9 1.508(15) . ?
F6 F9 0.800(14) . ?
F6 F8 1.478(15) . ?
F7 F8 1.255(19) . ?
N1 C2 1.337(7) . ?
N1 C6 1.374(7) . ?
N2 C8 1.333(6) . ?
N2 C7 1.357(6) . ?
C1 C2 1.472(8) . ?
C2 C3 1.418(9) . ?
C3 C4 1.360(11) . ?
C4 C5 1.395(11) . ?
C5 C6 1.410(8) . ?
C5 C13 1.431(10) . ?
C6 C7 1.434(8) . ?
C7 C11 1.411(8) . ?
C8 C9 1.408(7) . ?
C8 C14 1.482(7) . ?
C9 C10 1.341(9) . ?
C10 C11 1.400(9) . ?
C11 C12 1.430(10) . ?
C12 C13 1.328(11) . ?
C15 C16 1.532(6) . ?
C16 C17 1.516(6) . ?
C17 C18 1.525(6) . ?
C19 C20 1.370(7) . ?
C19 C24 1.378(7) . ?
C20 C21 1.374(8) . ?
C21 C22 1.362(10) . ?
C22 C23 1.350(11) . ?
C23 C24 1.380(9) . ?
C25 C30 1.370(7) . ?
C25 C26 1.385(7) . ?
C26 C27 1.379(7) . ?
C27 C28 1.372(8) . ?
C28 C29 1.356(8) . ?
C29 C30 1.386(7) . ?
C31 C36 1.385(7) . ?
C31 C32 1.388(7) . ?
C32 C33 1.388(8) . ?
C33 C34 1.384(9) . ?
C34 C35 1.355(9) . ?
C35 C36 1.379(7) . ?
C37 C38 1.365(7) . ?
C37 C42 1.381(6) . ?
C38 C39 1.391(7) . ?
C39 C40 1.354(8) . ?
C40 C41 1.366(8) . ?
C41 C42 1.377(8) . ?
C43 C44 1.360(13) . ?
C43 C48 1.362(12) . ?
C44 C45 1.368(12) . ?
C45 C46 1.381(11) . ?
C46 C47 1.348(11) . ?
C47 C48 1.364(11) . ?
C49 C50 1.35(2) . ?
C49 C51 1.38(2) 2_765 ?
C50 C51 1.31(3) . ?
C51 C49 1.38(2) 2_765 ?
C52 C54 1.32(2) 2_656 ?
C52 C53 1.36(5) . ?
C53 C54 1.29(5) . ?
C54 C52 1.32(2) 2_656 ?
